data_4034285
loop_
_publ_author_name
'Liu, Wenqi'
'Oliver, Allen G.'
'Smith, Bradley D.'

_publ_section_title
;
 Stabilization and Extraction of Fluoride Anion Using a Tetralactam
 Receptor.
;
_journal_issue 7
_journal_name_full 'The Journal of organic chemistry'
_journal_page_first 4050
_journal_page_last 4057
_journal_paper_doi 10.1021/acs.joc.9b00042
_journal_volume 84
_journal_year 2019
_chemical_absolute_configuration ad
_chemical_formula_moiety 'C36 H36 N4 O4, C16 H36 N, 2(C H Cl3), F'
_chemical_formula_sum 'C54 H74 Cl6 F N5 O4'
_chemical_formula_weight 1088.88
_space_group_crystal_system tetragonal
_space_group_IT_number 122
_space_group_name_Hall 'I -4 2bw'
_space_group_name_H-M_alt 'I -4 2 d'
_atom_sites_solution_hydrogens geom
_atom_sites_solution_primary vecmap
_atom_sites_solution_secondary difmap
_audit_creation_method SHELXL-2014/7
_cell_angle_alpha 90
_cell_angle_beta 90
_cell_angle_gamma 90
_cell_formula_units_Z 8
_cell_length_a 19.4948(10)
_cell_length_b 19.4948(10)
_cell_length_c 35.680(4)
_cell_measurement_reflns_used 9919
_cell_measurement_temperature 120(2)
_cell_measurement_theta_max 69.84
_cell_measurement_theta_min 2.58
_cell_volume 13560.1(18)
_computing_cell_refinement 'Bruker SAINT v8.34A'
_computing_data_collection 'Bruker APEX-II v2014-11.0'
_computing_data_reduction 'Bruker SAINT v8.34A'
_computing_molecular_graphics 'Bruker XP'
_computing_publication_material 'CIFTAB (Sheldrick, 2008)'
_computing_structure_refinement 'SHELXL-2014/7 (Sheldrick, 2014)'
_computing_structure_solution 'SHELXT-2014/2 (Sheldrick, 2014)'
_diffrn_ambient_temperature 120(2)
_diffrn_detector_area_resol_mean 8.33
_diffrn_measured_fraction_theta_full 1.000
_diffrn_measured_fraction_theta_max 0.993
_diffrn_measurement_device_type 'Bruker APEX-II'
_diffrn_measurement_method 'combination of \w and \f-scans '
_diffrn_radiation_type CuK\a
_diffrn_radiation_wavelength 1.54184
_diffrn_reflns_av_R_equivalents 0.0885
_diffrn_reflns_av_unetI/netI 0.0468
_diffrn_reflns_Laue_measured_fraction_full 1.000
_diffrn_reflns_Laue_measured_fraction_max 0.993
_diffrn_reflns_limit_h_max 23
_diffrn_reflns_limit_h_min -24
_diffrn_reflns_limit_k_max 23
_diffrn_reflns_limit_k_min -23
_diffrn_reflns_limit_l_max 44
_diffrn_reflns_limit_l_min -43
_diffrn_reflns_number 117163
_diffrn_reflns_point_group_measured_fraction_full 1.000
_diffrn_reflns_point_group_measured_fraction_max 0.984
_diffrn_reflns_theta_full 67.679
_diffrn_reflns_theta_max 72.126
_diffrn_reflns_theta_min 2.583
_diffrn_source 'Incoatec micro-focus'
_exptl_absorpt_coefficient_mu 2.650
_exptl_absorpt_correction_T_max 1.0000
_exptl_absorpt_correction_T_min 0.7531
_exptl_absorpt_correction_type numerical
_exptl_absorpt_process_details 'SADABS, (Krause et al., 2015)'
_exptl_crystal_colour colorless
_exptl_crystal_density_diffrn 1.067
_exptl_crystal_description block
_exptl_crystal_F_000 4608
_exptl_crystal_size_max 0.402
_exptl_crystal_size_mid 0.102
_exptl_crystal_size_min 0.088
_refine_diff_density_max 0.637
_refine_diff_density_min -0.431
_refine_diff_density_rms 0.055
_refine_ls_abs_structure_details
;
 Flack x determined using 2491 quotients [(I+)-(I-)]/[(I+)+(I-)]
 (Parsons, Flack and Wagner, Acta Cryst. B69 (2013) 249-259).
;
_refine_ls_abs_structure_Flack 0.043(9)
_refine_ls_extinction_method none
_refine_ls_goodness_of_fit_ref 1.051
_refine_ls_hydrogen_treatment mixed
_refine_ls_matrix_type full
_refine_ls_number_parameters 337
_refine_ls_number_reflns 6574
_refine_ls_number_restraints 6
_refine_ls_restrained_S_all 1.083
_refine_ls_R_factor_all 0.0745
_refine_ls_R_factor_gt 0.0686
_refine_ls_shift/su_max 0.001
_refine_ls_shift/su_mean 0.000
_refine_ls_structure_factor_coef Fsqd
_refine_ls_weighting_details 'w=1/[\s^2^(Fo^2^)+(0.1392P)^2^+6.3350P] where P=(Fo^2^+2Fc^2^)/3'
_refine_ls_weighting_scheme calc
_refine_ls_wR_factor_gt 0.1958
_refine_ls_wR_factor_ref 0.2066
_reflns_Friedel_coverage 0.836
_reflns_Friedel_fraction_full 1.000
_reflns_Friedel_fraction_max 0.973
_reflns_number_gt 5928
_reflns_number_total 6574
_reflns_threshold_expression 'I > 2\s(I)'
_cod_data_source_file jo9b00042_si_004.cif
_cod_data_source_block 1TBAF
_cod_original_cell_volume 13560.1(19)
_cod_database_code 4034285
_shelx_shelxl_version_number 2014/7
_shelx_space_group_comment
;
The symmetry employed for this shelxl refinement is uniquely defined
by the following loop, which should always be used as a source of
symmetry information in preference to the above space-group names.
They are only intended as comments.
;
_shelx_estimated_absorpt_t_min 0.416
_shelx_estimated_absorpt_t_max 0.800
_diffrn_source_monochromator 'MONTEL Multi-layer'

loop_
_space_group_symop_operation_xyz
'x, y, z'
'-x, -y, z'
'y, -x, -z'
'-y, x, -z'
'-x+1/2, y, -z+3/4'
'x+1/2, -y, -z+3/4'
'-y+1/2, -x, z+3/4'
'y+1/2, x, z+3/4'
'x+1/2, y+1/2, z+1/2'
'-x+1/2, -y+1/2, z+1/2'
'y+1/2, -x+1/2, -z+1/2'
'-y+1/2, x+1/2, -z+1/2'
'-x+1, y+1/2, -z+5/4'
'x+1, -y+1/2, -z+5/4'
'-y+1, -x+1/2, z+5/4'
'y+1, x+1/2, z+5/4'

loop_
_atom_site_label
_atom_site_type_symbol
_atom_site_fract_x
_atom_site_fract_y
_atom_site_fract_z
_atom_site_U_iso_or_equiv
_atom_site_adp_type
_atom_site_occupancy
_atom_site_site_symmetry_order
_atom_site_calc_flag
_atom_site_refinement_flags_posn
_atom_site_refinement_flags_adp
_atom_site_refinement_flags_occupancy
_atom_site_disorder_assembly
_atom_site_disorder_group
F1 F 0.0000 0.0000 0.45251(10) 0.0544(7) Uani 1 2 d S T P . .
O1 O -0.23676(14) -0.05365(16) 0.42475(8) 0.0570(7) Uani 1 1 d . . . . .
O2 O -0.08203(14) 0.23021(13) 0.43157(7) 0.0512(6) Uani 1 1 d . . . . .
N1 N -0.14052(15) -0.00391(16) 0.45015(8) 0.0438(6) Uani 1 1 d . . . . .
H1N H -0.0955 -0.0070 0.4509 0.047(11) Uiso 1 1 calc R . . . .
N2 N -0.07092(15) 0.12078(16) 0.45384(8) 0.0433(6) Uani 1 1 d . . . . .
H2N H -0.0434 0.0851 0.4546 0.070(15) Uiso 1 1 calc R . . . .
C1 C -0.17482(19) -0.05364(19) 0.43016(9) 0.0458(7) Uani 1 1 d . . . . .
C2 C -0.17075(18) 0.05148(19) 0.46950(8) 0.0435(7) Uani 1 1 d . . . . .
C3 C -0.13516(18) 0.11407(19) 0.47195(8) 0.0435(7) Uani 1 1 d . . . . .
C4 C -0.16353(19) 0.1687(2) 0.49235(10) 0.0482(8) Uani 1 1 d . . . . .
H4A H -0.1397 0.2110 0.4942 0.058 Uiso 1 1 calc R U . . .
C5 C -0.2271(2) 0.1603(2) 0.50985(10) 0.0557(9) Uani 1 1 d . . . . .
H5A H -0.2465 0.1973 0.5235 0.067 Uiso 1 1 calc R U . . .
C6 C -0.2617(2) 0.0992(2) 0.50745(10) 0.0549(9) Uani 1 1 d . . . . .
H6A H -0.3051 0.0944 0.5193 0.066 Uiso 1 1 calc R U . . .
C7 C -0.23364(18) 0.0443(2) 0.48785(9) 0.0476(8) Uani 1 1 d . . . . .
H7A H -0.2573 0.0017 0.4869 0.057 Uiso 1 1 calc R U . . .
C8 C -0.04782(19) 0.17695(18) 0.43540(9) 0.0435(7) Uani 1 1 d . . . . .
C9 C 0.02130(18) 0.16841(18) 0.41777(9) 0.0435(7) Uani 1 1 d . . . . .
C10 C 0.0369(2) 0.2016(2) 0.38440(10) 0.0520(8) Uani 1 1 d . . . . .
H10A H 0.0050 0.2332 0.3740 0.062 Uiso 1 1 calc R U . . .
C11 C 0.0987(3) 0.1895(2) 0.36596(12) 0.0604(10) Uani 1 1 d . . . . .
C12 C 0.1438(2) 0.1400(2) 0.38088(11) 0.0547(9) Uani 1 1 d . . . . .
H12A H 0.1851 0.1291 0.3680 0.066 Uiso 1 1 calc R U . . .
C13 C 0.12810(18) 0.10706(19) 0.41460(9) 0.0438(7) Uani 1 1 d . . . . .
C14 C 0.06782(18) 0.12310(18) 0.43337(9) 0.0436(7) Uani 1 1 d . . . . .
H14A H 0.0585 0.1028 0.4570 0.052 Uiso 1 1 calc R U . . .
C15 C 0.1163(4) 0.2260(3) 0.32914(16) 0.0899(19) Uani 1 1 d . . . . .
C16 C 0.1907(7) 0.2658(7) 0.3379(4) 0.175(5) Uani 1 1 d . . . . .
H16A H 0.1902 0.2841 0.3634 0.262 Uiso 1 1 calc R U . . .
H16B H 0.1970 0.3034 0.3200 0.262 Uiso 1 1 calc R U . . .
H16C H 0.2286 0.2330 0.3353 0.262 Uiso 1 1 calc R U . . .
C17 C 0.1449(7) 0.1831(6) 0.3012(2) 0.188(7) Uani 1 1 d . . . . .
H17A H 0.1086 0.1547 0.2902 0.282 Uiso 1 1 calc R U . . .
H17B H 0.1798 0.1535 0.3125 0.282 Uiso 1 1 calc R U . . .
H17C H 0.1659 0.2114 0.2817 0.282 Uiso 1 1 calc R U . . .
C18 C 0.0764(7) 0.2852(6) 0.3215(3) 0.180(6) Uani 1 1 d . . . . .
H18A H 0.0299 0.2713 0.3143 0.269 Uiso 1 1 calc R U . . .
H18B H 0.0974 0.3110 0.3009 0.269 Uiso 1 1 calc R U . . .
H18C H 0.0744 0.3141 0.3439 0.269 Uiso 1 1 calc R U . . .
N3 N 0.1869(3) 0.2500 0.6250 0.0734(16) Uani 1 2 d S T P . .
C19 C 0.2309(3) 0.2505(3) 0.66016(17) 0.0848(17) Uani 1 1 d . . . . .
H19A H 0.2001 0.2511 0.6822 0.102 Uiso 1 1 calc R U . . .
H19B H 0.2578 0.2936 0.6605 0.102 Uiso 1 1 calc R U . . .
C20 C 0.2805(4) 0.1904(4) 0.6644(2) 0.114(3) Uani 1 1 d . . . . .
H20A H 0.3144 0.1914 0.6438 0.137 Uiso 1 1 calc R U . . .
H20B H 0.2549 0.1467 0.6627 0.137 Uiso 1 1 calc R U . . .
C21 C 0.3182(5) 0.1939(6) 0.7022(3) 0.132(4) Uani 1 1 d . . . . .
H21A H 0.3441 0.2376 0.7034 0.159 Uiso 1 1 calc R U . . .
H21B H 0.2837 0.1948 0.7226 0.159 Uiso 1 1 calc R U . . .
C22 C 0.3668(7) 0.1361(8) 0.7094(4) 0.180(6) Uani 1 1 d . . . . .
H22A H 0.4091 0.1435 0.6952 0.270 Uiso 1 1 calc R U . . .
H22B H 0.3456 0.0928 0.7015 0.270 Uiso 1 1 calc R U . . .
H22C H 0.3774 0.1339 0.7362 0.270 Uiso 1 1 calc R U . . .
C23 C 0.1426(3) 0.3140(3) 0.62712(14) 0.0718(13) Uani 1 1 d . . . . .
H23A H 0.1134 0.3107 0.6498 0.086 Uiso 1 1 calc R U . . .
H23B H 0.1730 0.3542 0.6304 0.086 Uiso 1 1 calc R U . . .
C24 C 0.0968(3) 0.3270(3) 0.59381(15) 0.0822(15) Uani 1 1 d . . . . .
H24A H 0.1252 0.3312 0.5709 0.099 Uiso 1 1 calc R U . . .
H24B H 0.0652 0.2877 0.5904 0.099 Uiso 1 1 calc R U . . .
C25 C 0.0558(3) 0.3916(3) 0.59916(15) 0.0788(14) Uani 1 1 d . . . . .
H25A H 0.0876 0.4309 0.6021 0.095 Uiso 1 1 calc R U . . .
H25B H 0.0286 0.3878 0.6225 0.095 Uiso 1 1 calc R U . . .
C26 C 0.0076(5) 0.4058(4) 0.5664(2) 0.110(2) Uani 1 1 d . . . . .
H26A H -0.0247 0.4421 0.5733 0.164 Uiso 1 1 calc R U . . .
H26B H -0.0179 0.3639 0.5602 0.164 Uiso 1 1 calc R U . . .
H26C H 0.0344 0.4203 0.5445 0.164 Uiso 1 1 calc R U . . .
C1S C 0.0389(4) 0.6235(3) 0.42886(19) 0.125(3) Uani 1 1 d D . . . .
H1SA H 0.0394 0.6748 0.4289 0.150 Uiso 0.765(6) 1 calc R U P A 1
H1SB H 0.0315 0.6742 0.4305 0.150 Uiso 0.235(6) 1 calc R U P A 2
Cl1 Cl 0.0565(3) 0.59577(15) 0.47171(7) 0.1465(17) Uani 0.765(6) 1 d D . P A 1
Cl2 Cl 0.0841(3) 0.59516(17) 0.39177(10) 0.176(2) Uani 0.765(6) 1 d D . P A 1
Cl3 Cl -0.0489(2) 0.59393(16) 0.42010(14) 0.1557(17) Uani 0.765(6) 1 d D . P A 1
Cl1A Cl 0.0055(13) 0.5827(11) 0.3907(5) 0.217(9) Uiso 0.235(6) 1 d D . P A 2
Cl2A Cl -0.008(2) 0.5714(19) 0.4606(10) 0.330(18) Uiso 0.235(6) 1 d D . P A 2
Cl3A Cl 0.1299(7) 0.5932(10) 0.4270(7) 0.200(8) Uiso 0.235(6) 1 d D . P A 2

loop_
_atom_site_aniso_label
_atom_site_aniso_U_11
_atom_site_aniso_U_22
_atom_site_aniso_U_33
_atom_site_aniso_U_23
_atom_site_aniso_U_13
_atom_site_aniso_U_12
F1 0.0454(15) 0.0527(16) 0.0652(18) 0.000 0.000 0.0027(13)
O1 0.0449(14) 0.0712(17) 0.0550(14) -0.0094(13) -0.0101(11) 0.0029(12)
O2 0.0567(14) 0.0470(13) 0.0498(14) -0.0006(11) -0.0026(11) 0.0049(11)
N1 0.0405(14) 0.0540(16) 0.0370(13) -0.0027(12) -0.0010(11) -0.0022(12)
N2 0.0428(14) 0.0515(16) 0.0355(13) -0.0037(11) 0.0000(11) 0.0017(12)
C1 0.0522(19) 0.0520(18) 0.0331(15) 0.0015(14) -0.0029(14) -0.0006(15)
C2 0.0461(17) 0.0574(19) 0.0269(13) -0.0005(13) -0.0007(12) 0.0064(14)
C3 0.0444(17) 0.0591(19) 0.0271(13) -0.0018(13) -0.0002(12) 0.0036(15)
C4 0.0507(19) 0.055(2) 0.0388(17) -0.0051(15) -0.0036(14) 0.0094(15)
C5 0.060(2) 0.071(2) 0.0369(16) -0.0037(16) 0.0005(15) 0.0192(18)
C6 0.0491(19) 0.079(3) 0.0365(16) 0.0010(17) 0.0028(14) 0.0084(18)
C7 0.0437(17) 0.065(2) 0.0341(15) 0.0025(15) 0.0013(13) -0.0004(15)
C8 0.0471(17) 0.0484(18) 0.0350(15) -0.0064(13) -0.0054(13) 0.0006(14)
C9 0.0479(17) 0.0471(17) 0.0355(15) -0.0041(13) -0.0014(13) 0.0007(14)
C10 0.062(2) 0.0486(18) 0.0452(18) 0.0033(15) 0.0025(16) 0.0015(16)
C11 0.075(3) 0.057(2) 0.050(2) 0.0103(17) 0.0162(19) 0.0079(19)
C12 0.062(2) 0.058(2) 0.0442(18) 0.0058(16) 0.0156(16) 0.0028(17)
C13 0.0459(17) 0.0495(18) 0.0361(15) -0.0017(13) 0.0027(13) 0.0010(14)
C14 0.0449(17) 0.0529(18) 0.0329(14) -0.0025(13) -0.0005(13) -0.0001(14)
C15 0.117(5) 0.086(3) 0.066(3) 0.033(3) 0.039(3) 0.028(3)
C16 0.197(11) 0.153(9) 0.174(11) 0.075(8) 0.084(9) -0.014(8)
C17 0.306(16) 0.179(9) 0.078(4) 0.076(6) 0.099(7) 0.150(11)
C18 0.236(12) 0.163(8) 0.139(7) 0.104(7) 0.121(8) 0.115(9)
N3 0.075(3) 0.090(4) 0.055(3) -0.035(3) 0.000 0.000
C19 0.086(3) 0.097(4) 0.072(3) -0.042(3) -0.015(3) 0.015(3)
C20 0.115(6) 0.113(5) 0.114(6) -0.047(4) -0.031(4) 0.039(4)
C21 0.127(6) 0.146(7) 0.123(6) -0.046(6) -0.048(5) 0.054(6)
C22 0.183(11) 0.202(13) 0.156(10) -0.035(9) -0.061(9) 0.081(10)
C23 0.079(3) 0.084(3) 0.052(2) -0.029(2) 0.000(2) -0.002(2)
C24 0.093(4) 0.094(4) 0.060(3) -0.024(3) -0.013(3) 0.000(3)
C25 0.093(4) 0.086(3) 0.058(3) -0.002(2) 0.002(2) -0.012(3)
C26 0.147(7) 0.084(4) 0.098(4) 0.000(4) -0.031(5) -0.004(4)
C1S 0.213(10) 0.056(3) 0.106(5) 0.001(3) 0.027(6) -0.019(4)
Cl1 0.264(5) 0.0993(16) 0.0768(13) 0.0101(12) -0.0131(19) 0.026(2)
Cl2 0.287(6) 0.117(2) 0.124(2) -0.0311(17) 0.110(3) -0.059(3)
Cl3 0.178(3) 0.0916(17) 0.197(4) -0.044(2) -0.016(3) -0.0231(18)

loop_
_atom_type_symbol
_atom_type_description
_atom_type_scat_dispersion_real
_atom_type_scat_dispersion_imag
_atom_type_scat_source
C C 0.0181 0.0091 'International Tables Vol C Tables 4.2.6.8 and 6.1.1.4'
H H 0.0000 0.0000 'International Tables Vol C Tables 4.2.6.8 and 6.1.1.4'
N N 0.0311 0.0180 'International Tables Vol C Tables 4.2.6.8 and 6.1.1.4'
O O 0.0492 0.0322 'International Tables Vol C Tables 4.2.6.8 and 6.1.1.4'
F F 0.0727 0.0534 'International Tables Vol C Tables 4.2.6.8 and 6.1.1.4'
Cl Cl 0.3639 0.7018 'International Tables Vol C Tables 4.2.6.8 and 6.1.1.4'

loop_
_geom_angle_atom_site_label_1
_geom_angle_atom_site_label_2
_geom_angle_atom_site_label_3
_geom_angle
_geom_angle_site_symmetry_1
_geom_angle_site_symmetry_3
C1 N1 C2 126.1(3) . .
C1 N1 H1N 116.9 . .
C2 N1 H1N 116.9 . .
C8 N2 C3 126.2(3) . .
C8 N2 H2N 116.9 . .
C3 N2 H2N 116.9 . .
O1 C1 N1 124.2(4) . .
O1 C1 C13 123.0(3) . 2
N1 C1 C13 112.8(3) . 2
C7 C2 C3 119.4(3) . .
C7 C2 N1 121.3(3) . .
C3 C2 N1 119.2(3) . .
C4 C3 C2 119.7(3) . .
C4 C3 N2 121.0(3) . .
C2 C3 N2 119.2(3) . .
C5 C4 C3 119.5(4) . .
C5 C4 H4A 120.2 . .
C3 C4 H4A 120.2 . .
C6 C5 C4 120.7(4) . .
C6 C5 H5A 119.7 . .
C4 C5 H5A 119.7 . .
C5 C6 C7 120.4(4) . .
C5 C6 H6A 119.8 . .
C7 C6 H6A 119.8 . .
C6 C7 C2 120.2(4) . .
C6 C7 H7A 119.9 . .
C2 C7 H7A 119.9 . .
O2 C8 N2 123.4(3) . .
O2 C8 C9 122.0(3) . .
N2 C8 C9 114.4(3) . .
C14 C9 C10 119.9(3) . .
C14 C9 C8 119.5(3) . .
C10 C9 C8 120.4(3) . .
C9 C10 C11 121.0(4) . .
C9 C10 H10A 119.5 . .
C11 C10 H10A 119.5 . .
C10 C11 C12 118.6(3) . .
C10 C11 C15 121.3(4) . .
C12 C11 C15 120.0(4) . .
C13 C12 C11 120.1(4) . .
C13 C12 H12A 119.9 . .
C11 C12 H12A 119.9 . .
C14 C13 C12 119.8(3) . .
C14 C13 C1 119.6(3) . 2
C12 C13 C1 120.5(3) . 2
C9 C14 C13 120.3(3) . .
C9 C14 H14A 119.8 . .
C13 C14 H14A 119.8 . .
C17 C15 C18 124.1(7) . .
C17 C15 C11 114.6(5) . .
C18 C15 C11 114.9(5) . .
C17 C15 C16 93.6(9) . .
C18 C15 C16 97.7(9) . .
C11 C15 C16 104.5(6) . .
C15 C16 H16A 109.5 . .
C15 C16 H16B 109.5 . .
H16A C16 H16B 109.5 . .
C15 C16 H16C 109.5 . .
H16A C16 H16C 109.5 . .
H16B C16 H16C 109.5 . .
C15 C17 H17A 109.5 . .
C15 C17 H17B 109.5 . .
H17A C17 H17B 109.5 . .
C15 C17 H17C 109.5 . .
H17A C17 H17C 109.5 . .
H17B C17 H17C 109.5 . .
C15 C18 H18A 109.5 . .
C15 C18 H18B 109.5 . .
H18A C18 H18B 109.5 . .
C15 C18 H18C 109.5 . .
H18A C18 H18C 109.5 . .
H18B C18 H18C 109.5 . .
C23 N3 C23 110.7(6) 14_455 .
C23 N3 C19 105.9(3) 14_455 14_455
C23 N3 C19 111.5(4) . 14_455
C23 N3 C19 111.6(4) 14_455 .
C23 N3 C19 105.9(3) . .
C19 N3 C19 111.3(6) 14_455 .
N3 C19 C20 115.8(4) . .
N3 C19 H19A 108.3 . .
C20 C19 H19A 108.3 . .
N3 C19 H19B 108.3 . .
C20 C19 H19B 108.3 . .
H19A C19 H19B 107.4 . .
C19 C20 C21 110.8(6) . .
C19 C20 H20A 109.5 . .
C21 C20 H20A 109.5 . .
C19 C20 H20B 109.5 . .
C21 C20 H20B 109.5 . .
H20A C20 H20B 108.1 . .
C22 C21 C20 114.8(8) . .
C22 C21 H21A 108.6 . .
C20 C21 H21A 108.6 . .
C22 C21 H21B 108.6 . .
C20 C21 H21B 108.6 . .
H21A C21 H21B 107.6 . .
C21 C22 H22A 109.5 . .
C21 C22 H22B 109.5 . .
H22A C22 H22B 109.5 . .
C21 C22 H22C 109.5 . .
H22A C22 H22C 109.5 . .
H22B C22 H22C 109.5 . .
C24 C23 N3 115.8(4) . .
C24 C23 H23A 108.3 . .
N3 C23 H23A 108.3 . .
C24 C23 H23B 108.3 . .
N3 C23 H23B 108.3 . .
H23A C23 H23B 107.4 . .
C25 C24 C23 110.8(4) . .
C25 C24 H24A 109.5 . .
C23 C24 H24A 109.5 . .
C25 C24 H24B 109.5 . .
C23 C24 H24B 109.5 . .
H24A C24 H24B 108.1 . .
C24 C25 C26 112.4(5) . .
C24 C25 H25A 109.1 . .
C26 C25 H25A 109.1 . .
C24 C25 H25B 109.1 . .
C26 C25 H25B 109.1 . .
H25A C25 H25B 107.9 . .
C25 C26 H26A 109.5 . .
C25 C26 H26B 109.5 . .
H26A C26 H26B 109.5 . .
C25 C26 H26C 109.5 . .
H26A C26 H26C 109.5 . .
H26B C26 H26C 109.5 . .
Cl1 C1S Cl2 120.7(5) . .
Cl1A C1S Cl2A 92.4(17) . .
Cl1 C1S Cl3 104.3(4) . .
Cl2 C1S Cl3 104.5(4) . .
Cl1A C1S Cl3A 100.8(12) . .
Cl2A C1S Cl3A 109.5(17) . .
Cl1 C1S H1SA 108.9 . .
Cl2 C1S H1SA 108.9 . .
Cl3 C1S H1SA 108.9 . .
Cl1A C1S H1SB 116.9 . .
Cl2A C1S H1SB 116.9 . .
Cl3A C1S H1SB 116.9 . .

loop_
_geom_bond_atom_site_label_1
_geom_bond_atom_site_label_2
_geom_bond_distance
_geom_bond_site_symmetry_2
O1 C1 1.223(5) .
O2 C8 1.242(4) .
N1 C1 1.377(5) .
N1 C2 1.411(5) .
N1 H1N 0.8800 .
N2 C8 1.355(5) .
N2 C3 1.415(5) .
N2 H2N 0.8800 .
C1 C13 1.491(5) 2
C2 C7 1.397(5) .
C2 C3 1.406(5) .
C3 C4 1.403(5) .
C4 C5 1.396(6) .
C4 H4A 0.9500 .
C5 C6 1.372(7) .
C5 H5A 0.9500 .
C6 C7 1.392(6) .
C6 H6A 0.9500 .
C7 H7A 0.9500 .
C8 C9 1.496(5) .
C9 C14 1.383(5) .
C9 C10 1.389(5) .
C10 C11 1.392(6) .
C10 H10A 0.9500 .
C11 C12 1.410(6) .
C11 C15 1.533(6) .
C12 C13 1.398(5) .
C12 H12A 0.9500 .
C13 C14 1.388(5) .
C13 C1 1.491(5) 2
C14 H14A 0.9500 .
C15 C17 1.414(10) .
C15 C18 1.418(9) .
C15 C16 1.674(16) .
C16 H16A 0.9800 .
C16 H16B 0.9800 .
C16 H16C 0.9800 .
C17 H17A 0.9800 .
C17 H17B 0.9800 .
C17 H17C 0.9800 .
C18 H18A 0.9800 .
C18 H18B 0.9800 .
C18 H18C 0.9800 .
N3 C23 1.519(6) 14_455
N3 C23 1.519(6) .
N3 C19 1.520(6) 14_455
N3 C19 1.520(6) .
C19 C20 1.528(9) .
C19 H19A 0.9900 .
C19 H19B 0.9900 .
C20 C21 1.538(11) .
C20 H20A 0.9900 .
C20 H20B 0.9900 .
C21 C22 1.494(14) .
C21 H21A 0.9900 .
C21 H21B 0.9900 .
C22 H22A 0.9800 .
C22 H22B 0.9800 .
C22 H22C 0.9800 .
C23 C24 1.508(8) .
C23 H23A 0.9900 .
C23 H23B 0.9900 .
C24 C25 1.504(9) .
C24 H24A 0.9900 .
C24 H24B 0.9900 .
C25 C26 1.526(9) .
C25 H25A 0.9900 .
C25 H25B 0.9900 .
C26 H26A 0.9800 .
C26 H26B 0.9800 .
C26 H26C 0.9800 .
C1S Cl1 1.657(7) .
C1S Cl2 1.683(7) .
C1S Cl1A 1.705(12) .
C1S Cl2A 1.778(14) .
C1S Cl3 1.833(9) .
C1S Cl3A 1.871(12) .
C1S H1SA 1.0000 .
C1S H1SB 1.0000 .

loop_
_geom_hbond_atom_site_label_D
_geom_hbond_atom_site_label_H
_geom_hbond_atom_site_label_A
_geom_hbond_distance_DH
_geom_hbond_distance_HA
_geom_hbond_distance_DA
_geom_hbond_angle_DHA
N1 H1N F1 0.88 1.87 2.742(3) 171.9
N2 H2N F1 0.88 1.86 2.731(3) 168.5

loop_
_geom_torsion_atom_site_label_1
_geom_torsion_atom_site_label_2
_geom_torsion_atom_site_label_3
_geom_torsion_atom_site_label_4
_geom_torsion
_geom_torsion_site_symmetry_1
_geom_torsion_site_symmetry_4
C2 N1 C1 O1 4.6(6) . .
C2 N1 C1 C13 -177.1(3) . 2
C1 N1 C2 C7 35.8(5) . .
C1 N1 C2 C3 -147.6(3) . .
C7 C2 C3 C4 -0.8(5) . .
N1 C2 C3 C4 -177.5(3) . .
C7 C2 C3 N2 178.9(3) . .
N1 C2 C3 N2 2.2(5) . .
C8 N2 C3 C4 -39.3(5) . .
C8 N2 C3 C2 140.9(3) . .
C2 C3 C4 C5 -0.3(5) . .
N2 C3 C4 C5 179.9(3) . .
C3 C4 C5 C6 0.4(5) . .
C4 C5 C6 C7 0.7(6) . .
C5 C6 C7 C2 -1.8(5) . .
C3 C2 C7 C6 1.9(5) . .
N1 C2 C7 C6 178.6(3) . .
C3 N2 C8 O2 -1.4(5) . .
C3 N2 C8 C9 -177.9(3) . .
O2 C8 C9 C14 155.2(3) . .
N2 C8 C9 C14 -28.3(4) . .
O2 C8 C9 C10 -29.7(5) . .
N2 C8 C9 C10 146.8(3) . .
C14 C9 C10 C11 0.8(6) . .
C8 C9 C10 C11 -174.3(4) . .
C9 C10 C11 C12 3.1(6) . .
C9 C10 C11 C15 -179.9(5) . .
C10 C11 C12 C13 -3.5(7) . .
C15 C11 C12 C13 179.5(5) . .
C11 C12 C13 C14 0.0(6) . .
C11 C12 C13 C1 178.7(4) . 2
C10 C9 C14 C13 -4.4(5) . .
C8 C9 C14 C13 170.7(3) . .
C12 C13 C14 C9 3.9(6) . .
C1 C13 C14 C9 -174.7(3) 2 .
C10 C11 C15 C17 -135.9(9) . .
C12 C11 C15 C17 41.1(11) . .
C10 C11 C15 C18 17.3(11) . .
C12 C11 C15 C18 -165.8(9) . .
C10 C11 C15 C16 123.1(7) . .
C12 C11 C15 C16 -59.9(8) . .
C23 N3 C19 C20 59.6(8) 14_455 .
C23 N3 C19 C20 -179.9(6) . .
C19 N3 C19 C20 -58.5(6) 14_455 .
N3 C19 C20 C21 -175.9(8) . .
C19 C20 C21 C22 178.5(11) . .
C23 N3 C23 C24 -62.3(4) 14_455 .
C19 N3 C23 C24 55.4(7) 14_455 .
C19 N3 C23 C24 176.6(5) . .
N3 C23 C24 C25 -179.8(5) . .
C23 C24 C25 C26 -178.7(6) . .

loop_
_platon_squeeze_void_nr
_platon_squeeze_void_average_x
_platon_squeeze_void_average_y
_platon_squeeze_void_average_z
_platon_squeeze_void_volume
_platon_squeeze_void_count_electrons
_platon_squeeze_void_content
1 -0.045 0.017 -0.002 2811 654 ' '
